data_1501802
loop_
_publ_author_name
'Gawas, Dnyaneshwar'
'Garcia, Ronald'
'Huch, Volker'
'M\"uller, Rolf'

_publ_section_title
;
 A highly conjugated dihydroxylated C28 steroid from a myxobacterium.
;
_journal_issue 5
_journal_name_full 'Journal of natural products'
_journal_page_first 1281
_journal_page_last 1283
_journal_paper_doi 10.1021/np100682c
_journal_volume 74
_journal_year 2011
_chemical_formula_sum 'C30 H46 O4 S'
_chemical_formula_weight 502.73
_chemical_name_systematic
; 
 ? 
;
_space_group_IT_number 5
_symmetry_cell_setting monoclinic
_symmetry_space_group_name_Hall 'I 2y'
_symmetry_space_group_name_H-M 'I 1 2 1'
_atom_sites_solution_hydrogens geom
_atom_sites_solution_primary direct
_atom_sites_solution_secondary difmap
_audit_creation_method SHELXL-97
_cell_angle_alpha 90.00
_cell_angle_beta 93.203(9)
_cell_angle_gamma 90.00
_cell_formula_units_Z 4
_cell_length_a 11.5246(11)
_cell_length_b 5.8509(6)
_cell_length_c 42.613(4)
_cell_measurement_reflns_used 5481
_cell_measurement_temperature 152(2)
_cell_measurement_theta_max 24.88
_cell_measurement_theta_min 2.87
_cell_volume 2868.9(5)
_computing_cell_refinement 'Bruker SAINT'
_computing_data_collection 'Bruker APEX2'
_computing_data_reduction 'Bruker SAINT'
_computing_molecular_graphics 'Bruker SHELXTL'
_computing_publication_material 'Bruker SHELXTL'
_computing_structure_refinement 'SHELXL-97 (Sheldrick, 2008)'
_computing_structure_solution 'SHELXS-97 (Sheldrick, 2008)'
_diffrn_ambient_temperature 152(2)
_diffrn_measured_fraction_theta_full 0.992
_diffrn_measured_fraction_theta_max 0.992
_diffrn_measurement_device_type 'Bruker APEX-II CCD'
_diffrn_measurement_method '\f and \w scans'
_diffrn_radiation_monochromator graphite
_diffrn_radiation_source 'fine-focus sealed tube'
_diffrn_radiation_type MoK\a
_diffrn_radiation_wavelength 0.71073
_diffrn_reflns_av_R_equivalents 0.0888
_diffrn_reflns_av_sigmaI/netI 0.0881
_diffrn_reflns_limit_h_max 15
_diffrn_reflns_limit_h_min -15
_diffrn_reflns_limit_k_max 6
_diffrn_reflns_limit_k_min -7
_diffrn_reflns_limit_l_max 55
_diffrn_reflns_limit_l_min -55
_diffrn_reflns_number 23818
_diffrn_reflns_theta_full 27.87
_diffrn_reflns_theta_max 27.87
_diffrn_reflns_theta_min 1.81
_exptl_absorpt_coefficient_mu 0.144
_exptl_absorpt_correction_T_max 0.9945
_exptl_absorpt_correction_T_min 0.8442
_exptl_absorpt_correction_type none
_exptl_crystal_density_diffrn 1.164
_exptl_crystal_density_meas 0
_exptl_crystal_density_method 'not measured'
_exptl_crystal_F_000 1096
_exptl_crystal_size_max 1.21
_exptl_crystal_size_mid 0.28
_exptl_crystal_size_min 0.04
_refine_diff_density_max 2.296
_refine_diff_density_min -0.509
_refine_diff_density_rms 0.135
_refine_ls_abs_structure_details 'Flack H D (1983), Acta Cryst. A39, 876-881'
_refine_ls_abs_structure_Flack 0.1(2)
_refine_ls_extinction_method none
_refine_ls_goodness_of_fit_ref 2.395
_refine_ls_hydrogen_treatment mixed
_refine_ls_matrix_type full
_refine_ls_number_parameters 326
_refine_ls_number_reflns 6367
_refine_ls_number_restraints 1
_refine_ls_restrained_S_all 2.395
_refine_ls_R_factor_all 0.1385
_refine_ls_R_factor_gt 0.1174
_refine_ls_shift/su_max 0.118
_refine_ls_shift/su_mean 0.003
_refine_ls_structure_factor_coef Fsqd
_refine_ls_weighting_details 'calc w=1/[\s^2^(Fo^2^)+(0.0500P)^2^+0.0000P] where P=(Fo^2^+2Fc^2^)/3'
_refine_ls_weighting_scheme calc
_refine_ls_wR_factor_gt 0.2733
_refine_ls_wR_factor_ref 0.2785
_reflns_number_gt 5151
_reflns_number_total 6367
_reflns_threshold_expression >2sigma(I)
_cod_data_source_file np100682c_si_002.cif
_cod_data_source_block sh2957
_cod_depositor_comments
;
The following automatic conversions were performed:

'_symmetry_cell_setting' value 'Monoclinic' changed to 'monoclinic'
according to /home/saulius/struct/CIF-dictionaries/cif_core.dic
dictionary named 'cif_core.dic' version 2.4.1 from 2010-06-29.

Automatic conversion script
Id: cif_fix_values 1715 2011-07-08 13:25:40Z adriana 
;
_cod_original_sg_symbol_H-M I2
_cod_database_code 1501802

loop_
_symmetry_equiv_pos_as_xyz
'x, y, z'
'-x, y, -z'
'x+1/2, y+1/2, z+1/2'
'-x+1/2, y+1/2, -z+1/2'

loop_
_atom_site_label
_atom_site_type_symbol
_atom_site_fract_x
_atom_site_fract_y
_atom_site_fract_z
_atom_site_U_iso_or_equiv
_atom_site_adp_type
_atom_site_occupancy
_atom_site_symmetry_multiplicity
_atom_site_calc_flag
_atom_site_refinement_flags
_atom_site_disorder_assembly
_atom_site_disorder_group
O1 O 0.9156(3) 0.2176(8) 0.94957(8) 0.0228(9) Uani 1 1 d . . .
H1 H 0.9474 0.3457 0.9523 0.034 Uiso 1 1 calc R . .
O2 O 0.8302(4) 0.5662(6) 0.91327(9) 0.0193(9) Uani 1 1 d . . .
H2 H 0.8489 0.5604 0.9326 0.029 Uiso 1 1 calc R . .
O3 O 0.3690(4) 0.4819(11) 0.94514(13) 0.0525(16) Uani 1 1 d . . .
C1 C 0.6592(5) 0.2525(12) 0.94286(13) 0.0273(14) Uani 1 1 d . . .
H1A H 0.6916 0.3906 0.9535 0.033 Uiso 1 1 calc R . .
H1B H 0.7013 0.1182 0.9519 0.033 Uiso 1 1 calc R . .
C2 C 0.5299(5) 0.2317(14) 0.94938(15) 0.0357(16) Uani 1 1 d . . .
H2A H 0.5007 0.0815 0.9417 0.043 Uiso 1 1 calc R . .
H2B H 0.5215 0.2374 0.9724 0.043 Uiso 1 1 calc R . .
C3 C 0.4578(6) 0.4159(13) 0.93404(17) 0.0344(16) Uani 1 1 d . . .
C4 C 0.4980(5) 0.5088(11) 0.90502(15) 0.0261(14) Uani 1 1 d . . .
H4 H 0.4510 0.6200 0.8942 0.031 Uiso 1 1 calc R . .
C5 C 0.5983(5) 0.4462(10) 0.89259(14) 0.0206(13) Uani 1 1 d . . .
C6 C 0.6256(5) 0.5330(10) 0.86197(13) 0.0192(12) Uani 1 1 d . . .
H6 H 0.5689 0.6210 0.8503 0.023 Uiso 1 1 calc R . .
C7 C 0.7282(5) 0.4933(10) 0.84957(13) 0.0198(12) Uani 1 1 d . . .
H7 H 0.7411 0.5523 0.8293 0.024 Uiso 1 1 calc R . .
C8 C 0.8204(5) 0.3632(10) 0.86605(12) 0.0160(11) Uani 1 1 d . . .
C9 C 0.8090(5) 0.3409(10) 0.90165(12) 0.0150(11) Uani 1 1 d . . .
C10 C 0.6801(5) 0.2678(10) 0.90766(13) 0.0200(12) Uani 1 1 d . . .
C11 C 0.8982(5) 0.1732(10) 0.91631(12) 0.0207(13) Uani 1 1 d . . .
H11 H 0.8695 0.0132 0.9130 0.025 Uiso 1 1 calc R . .
C12 C 1.0171(5) 0.2001(12) 0.90187(12) 0.0214(12) Uani 1 1 d . . .
H12A H 1.0739 0.0960 0.9127 0.026 Uiso 1 1 calc R . .
H12B H 1.0452 0.3586 0.9052 0.026 Uiso 1 1 calc R . .
C13 C 1.0108(5) 0.1466(9) 0.86628(13) 0.0174(12) Uani 1 1 d . . .
C14 C 0.9117(5) 0.2807(9) 0.85110(12) 0.0162(12) Uani 1 1 d . . .
C15 C 0.9349(6) 0.3219(12) 0.81728(13) 0.0287(15) Uani 1 1 d . . .
H15A H 0.9167 0.4819 0.8113 0.034 Uiso 1 1 calc R . .
H15B H 0.8874 0.2184 0.8034 0.034 Uiso 1 1 calc R . .
C16 C 1.0665(5) 0.2720(14) 0.81482(13) 0.0322(17) Uani 1 1 d . . .
H16A H 1.0778 0.1321 0.8023 0.039 Uiso 1 1 calc R . .
H16B H 1.1051 0.4014 0.8047 0.039 Uiso 1 1 calc R . .
C17 C 1.1167(5) 0.2393(12) 0.84865(12) 0.0216(12) Uani 1 1 d . . .
H17 H 1.1372 0.3935 0.8574 0.026 Uiso 1 1 calc R . .
C18 C 0.9900(6) -0.1087(11) 0.86040(16) 0.0280(14) Uani 1 1 d . . .
H18A H 0.9148 -0.1526 0.8682 0.042 Uiso 1 1 calc R . .
H18B H 1.0520 -0.1971 0.8714 0.042 Uiso 1 1 calc R . .
H18C H 0.9900 -0.1398 0.8378 0.042 Uiso 1 1 calc R . .
C19 C 0.6505(5) 0.0386(11) 0.89151(15) 0.0241(13) Uani 1 1 d . . .
H19A H 0.5695 -0.0012 0.8947 0.036 Uiso 1 1 calc R . .
H19B H 0.7018 -0.0810 0.9005 0.036 Uiso 1 1 calc R . .
H19C H 0.6616 0.0517 0.8689 0.036 Uiso 1 1 calc R . .
C20 C 1.2268(5) 0.0944(11) 0.85017(14) 0.0245(14) Uani 1 1 d . . .
H20 H 1.2079 -0.0535 0.8393 0.029 Uiso 1 1 calc R . .
C21 C 1.2763(5) 0.0384(14) 0.88299(15) 0.0356(17) Uani 1 1 d . . .
H21A H 1.3552 -0.0222 0.8818 0.053 Uiso 1 1 calc R . .
H21B H 1.2271 -0.0762 0.8925 0.053 Uiso 1 1 calc R . .
H21C H 1.2785 0.1773 0.8959 0.053 Uiso 1 1 calc R . .
C22 C 1.3186(5) 0.2120(13) 0.83228(14) 0.0282(13) Uani 1 1 d . . .
H22 H 1.3545 0.3411 0.8422 0.034 Uiso 1 1 calc R . .
C23 C 1.3550(5) 0.1576(11) 0.80459(14) 0.0267(14) Uani 1 1 d . . .
H23 H 1.3238 0.0232 0.7948 0.032 Uiso 1 1 calc R . .
C24 C 1.4436(5) 0.2935(11) 0.78683(13) 0.0239(13) Uani 1 1 d . . .
H24 H 1.4904 0.3887 0.8024 0.029 Uiso 1 1 calc R . .
C25 C 1.5271(6) 0.1356(12) 0.77012(14) 0.0298(15) Uani 1 1 d . . .
H25 H 1.4806 0.0423 0.7543 0.036 Uiso 1 1 calc R . .
C26 C 1.6184(6) 0.2725(14) 0.75282(17) 0.0422(19) Uani 1 1 d . . .
H26A H 1.6610 0.3735 0.7678 0.063 Uiso 1 1 calc R . .
H26B H 1.5793 0.3642 0.7361 0.063 Uiso 1 1 calc R . .
H26C H 1.6729 0.1666 0.7436 0.063 Uiso 1 1 calc R . .
C27 C 1.5910(6) -0.0287(15) 0.79348(18) 0.0429(19) Uani 1 1 d . . .
H27A H 1.6397 -0.1334 0.7820 0.064 Uiso 1 1 calc R . .
H27B H 1.5340 -0.1168 0.8047 0.064 Uiso 1 1 calc R . .
H27C H 1.6400 0.0595 0.8086 0.064 Uiso 1 1 calc R . .
C28 C 1.3773(7) 0.4548(15) 0.7637(2) 0.050(2) Uani 1 1 d . . .
H28A H 1.3332 0.3645 0.7478 0.075 Uiso 1 1 calc R . .
H28B H 1.4327 0.5532 0.7535 0.075 Uiso 1 1 calc R . .
H28C H 1.3237 0.5496 0.7751 0.075 Uiso 1 1 calc R . .
S S 0.21938(13) 0.7178(3) 0.99954(3) 0.0298(4) Uani 1 1 d . A 1
O4 O 0.1496(4) 0.8046(8) 1.02612(10) 0.0374(12) Uani 1 1 d . A 1
C29 C 0.2335(10) 0.9581(17) 0.9741(2) 0.067(3) Uani 1 1 d . A 1
H29A H 0.1572 1.0288 0.9699 0.100 Uiso 1 1 calc R A 1
H29B H 0.2644 0.9073 0.9543 0.100 Uiso 1 1 calc R A 1
H29C H 0.2868 1.0697 0.9843 0.100 Uiso 1 1 calc R A 1
C30 C 0.1225(7) 0.567(2) 0.9743(2) 0.069(3) Uani 1 1 d . A 1
H30A H 0.0828 0.4505 0.9863 0.103 Uiso 1 1 calc R A 1
H30B H 0.1652 0.4937 0.9579 0.103 Uiso 1 1 calc R A 1
H30C H 0.0649 0.6731 0.9647 0.103 Uiso 1 1 calc R A 1

loop_
_atom_site_aniso_label
_atom_site_aniso_U_11
_atom_site_aniso_U_22
_atom_site_aniso_U_33
_atom_site_aniso_U_23
_atom_site_aniso_U_13
_atom_site_aniso_U_12
O1 0.030(2) 0.027(2) 0.0118(17) -0.0019(19) 0.0010(14) -0.002(2)
O2 0.028(2) 0.012(2) 0.018(2) -0.0018(16) -0.0008(17) -0.0009(17)
O3 0.035(3) 0.062(4) 0.062(4) -0.005(3) 0.022(3) 0.022(3)
C1 0.027(3) 0.032(4) 0.023(3) 0.002(3) 0.007(2) -0.008(3)
C2 0.029(3) 0.041(4) 0.039(3) 0.016(4) 0.017(3) 0.005(4)
C3 0.031(4) 0.032(4) 0.041(4) -0.013(3) 0.008(3) 0.001(3)
C4 0.027(3) 0.013(3) 0.038(4) -0.002(3) 0.001(3) 0.002(3)
C5 0.020(3) 0.016(3) 0.027(3) -0.003(2) 0.004(2) -0.003(2)
C6 0.021(3) 0.013(3) 0.023(3) -0.002(2) -0.006(2) 0.004(2)
C7 0.030(3) 0.016(3) 0.014(3) 0.001(2) 0.001(2) -0.004(3)
C8 0.019(3) 0.012(3) 0.016(3) -0.002(2) -0.003(2) -0.006(2)
C9 0.014(2) 0.015(3) 0.015(3) -0.003(2) -0.001(2) -0.003(2)
C10 0.022(3) 0.015(3) 0.023(3) 0.000(2) 0.002(2) -0.001(2)
C11 0.027(3) 0.023(3) 0.013(2) -0.003(2) 0.003(2) -0.003(3)
C12 0.024(3) 0.022(3) 0.019(3) 0.003(3) -0.001(2) 0.000(3)
C13 0.014(3) 0.011(3) 0.027(3) 0.001(2) -0.001(2) -0.002(2)
C14 0.020(3) 0.015(3) 0.013(2) -0.003(2) -0.003(2) -0.006(2)
C15 0.047(4) 0.029(4) 0.010(3) 0.005(2) -0.001(2) 0.000(3)
C16 0.028(3) 0.049(5) 0.020(3) 0.005(3) 0.010(2) 0.004(3)
C17 0.023(3) 0.025(3) 0.017(3) 0.007(3) 0.003(2) -0.002(3)
C18 0.030(3) 0.017(3) 0.038(4) -0.006(3) 0.013(3) -0.003(3)
C19 0.018(3) 0.015(3) 0.039(4) -0.001(3) -0.001(3) 0.005(3)
C20 0.020(3) 0.026(4) 0.029(3) 0.002(3) 0.005(2) 0.002(3)
C21 0.022(3) 0.046(4) 0.039(4) 0.018(3) 0.003(3) 0.016(3)
C22 0.025(3) 0.024(3) 0.036(3) -0.009(3) 0.005(2) -0.004(3)
C23 0.022(3) 0.025(4) 0.033(3) -0.002(3) 0.003(3) -0.002(3)
C24 0.025(3) 0.031(3) 0.016(3) 0.001(2) 0.005(2) -0.002(3)
C25 0.032(3) 0.035(4) 0.024(3) -0.004(3) 0.010(3) -0.004(3)
C26 0.035(4) 0.050(5) 0.042(4) -0.004(4) 0.014(3) -0.002(4)
C27 0.039(4) 0.047(5) 0.044(4) 0.004(4) 0.012(3) 0.011(4)
C28 0.057(5) 0.042(5) 0.051(5) 0.021(4) 0.004(4) 0.005(4)
S 0.0300(8) 0.0364(9) 0.0230(7) 0.0002(8) 0.0027(6) -0.0007(8)
O4 0.057(3) 0.034(3) 0.023(2) -0.009(2) 0.010(2) -0.006(2)
C29 0.110(8) 0.052(6) 0.040(5) 0.003(4) 0.029(5) -0.014(6)
C30 0.047(5) 0.096(8) 0.066(6) -0.054(6) 0.019(4) -0.009(5)

loop_
_atom_type_symbol
_atom_type_description
_atom_type_scat_dispersion_real
_atom_type_scat_dispersion_imag
_atom_type_scat_source
C C 0.0033 0.0016 'International Tables Vol C Tables 4.2.6.8 and 6.1.1.4'
H H 0.0000 0.0000 'International Tables Vol C Tables 4.2.6.8 and 6.1.1.4'
O O 0.0106 0.0060 'International Tables Vol C Tables 4.2.6.8 and 6.1.1.4'
S S 0.1246 0.1234 'International Tables Vol C Tables 4.2.6.8 and 6.1.1.4'

loop_
_geom_angle_atom_site_label_1
_geom_angle_atom_site_label_2
_geom_angle_atom_site_label_3
_geom_angle
C10 C1 C2 112.8(5)
C3 C2 C1 112.8(6)
O3 C3 C4 122.0(7)
O3 C3 C2 121.4(7)
C4 C3 C2 116.6(5)
C5 C4 C3 123.7(6)
C4 C5 C6 119.4(6)
C4 C5 C10 122.9(6)
C6 C5 C10 117.3(5)
C7 C6 C5 122.2(5)
C6 C7 C8 122.4(5)
C14 C8 C7 121.8(5)
C14 C8 C9 123.2(5)
C7 C8 C9 114.8(5)
O2 C9 C11 110.7(4)
O2 C9 C8 104.0(4)
C11 C9 C8 111.4(4)
O2 C9 C10 109.8(4)
C11 C9 C10 112.1(4)
C8 C9 C10 108.4(4)
C5 C10 C1 109.0(5)
C5 C10 C19 107.0(5)
C1 C10 C19 110.1(5)
C5 C10 C9 108.1(4)
C1 C10 C9 112.0(4)
C19 C10 C9 110.5(4)
O1 C11 C9 109.8(4)
O1 C11 C12 107.2(4)
C9 C11 C12 111.3(5)
C11 C12 C13 112.1(4)
C14 C13 C18 109.3(5)
C14 C13 C12 108.1(5)
C18 C13 C12 110.9(5)
C14 C13 C17 101.9(4)
C18 C13 C17 112.2(5)
C12 C13 C17 113.9(5)
C8 C14 C15 125.5(5)
C8 C14 C13 125.3(5)
C15 C14 C13 109.0(5)
C14 C15 C16 105.2(5)
C17 C16 C15 106.2(4)
C20 C17 C16 112.2(5)
C20 C17 C13 117.2(5)
C16 C17 C13 103.3(4)
C22 C20 C21 109.1(5)
C22 C20 C17 109.3(5)
C21 C20 C17 115.4(5)
C23 C22 C20 127.8(6)
C22 C23 C24 125.1(6)
C23 C24 C28 108.4(5)
C23 C24 C25 111.7(5)
C28 C24 C25 112.0(5)
C24 C25 C27 111.4(5)
C24 C25 C26 111.8(6)
C27 C25 C26 108.6(6)
O4 S C30 106.3(3)
O4 S C29 105.1(4)
C30 S C29 95.8(5)

loop_
_geom_bond_atom_site_label_1
_geom_bond_atom_site_label_2
_geom_bond_distance
O1 C11 1.444(6)
O2 C9 1.424(7)
O3 C3 1.213(8)
C1 C10 1.535(7)
C1 C2 1.536(8)
C2 C3 1.489(10)
C3 C4 1.450(9)
C4 C5 1.350(8)
C5 C6 1.451(8)
C5 C10 1.524(8)
C6 C7 1.342(8)
C7 C8 1.456(8)
C8 C14 1.349(8)
C8 C9 1.536(7)
C9 C11 1.529(8)
C9 C10 1.581(7)
C10 C19 1.537(8)
C11 C12 1.542(7)
C12 C13 1.546(7)
C13 C14 1.501(8)
C13 C18 1.531(8)
C13 C17 1.566(7)
C14 C15 1.500(7)
C15 C16 1.554(9)
C16 C17 1.535(7)
C17 C20 1.524(8)
C20 C22 1.504(8)
C20 C21 1.517(8)
C22 C23 1.314(8)
C23 C24 1.528(8)
C24 C28 1.536(10)
C24 C25 1.538(8)
C25 C27 1.541(10)
C25 C26 1.542(9)
S O4 1.513(4)
S C30 1.744(9)
S C29 1.787(9)
